data_4101202
_journal_name_full 'Journal of the American Chemical Society'
_journal_paper_doi 10.1021/ja058253l
_journal_year 2006
_chemical_formula_sum 'C21 H26 I Ir N2'
_chemical_formula_weight 625.54
_space_group_IT_number 19
_symmetry_cell_setting orthorhombic
_symmetry_space_group_name_Hall 'P 2ac 2ab'
_symmetry_space_group_name_H-M 'P 21 21 21'
_cell_angle_alpha 90.00
_cell_angle_beta 90.00
_cell_angle_gamma 90.00
_cell_formula_units_Z 4
_cell_length_a 8.9105(5)
_cell_length_b 14.2032(7)
_cell_length_c 16.0373(8)
_cell_measurement_temperature 273(2)
_cell_volume 2029.64(18)
_diffrn_ambient_temperature 273(2)
_exptl_crystal_density_diffrn 2.047
_cod_database_code 4101202

loop_
_symmetry_equiv_pos_as_xyz
'x, y, z'
'-x+1/2, -y, z+1/2'
'-x, y+1/2, -z+1/2'
'x+1/2, -y+1/2, -z'

loop_
_atom_site_label
_atom_site_type_symbol
_atom_site_fract_x
_atom_site_fract_y
_atom_site_fract_z
_atom_site_U_iso_or_equiv
_atom_site_adp_type
_atom_site_occupancy
_atom_site_symmetry_multiplicity
_atom_site_calc_flag
_atom_site_refinement_flags
_atom_site_disorder_assembly
_atom_site_disorder_group
Ir1 Ir 0.23474(3) 0.60495(2) 0.224678(16) 0.02720(8) Uani 1 1 d . . .
I1 I -0.02366(7) 0.57456(5) 0.13999(4) 0.04867(18) Uani 1 1 d . . .
N1 N 0.2578(9) 0.7697(5) 0.1003(4) 0.0448(17) Uani 1 1 d . . .
C1 C 0.2448(10) 0.7372(5) 0.1797(4) 0.0325(16) Uani 1 1 d . . .
C01 C 0.2521(13) 0.7148(7) 0.0244(4) 0.063(3) Uani 1 1 d . . .
H01A H 0.3230 0.7395 -0.0150 0.094 Uiso 1 1 calc R . .
H01B H 0.1530 0.7179 0.0012 0.094 Uiso 1 1 calc R . .
H01C H 0.2767 0.6505 0.0367 0.094 Uiso 1 1 calc R . .
N2 N 0.2532(8) 0.8155(4) 0.2280(4) 0.0405(14) Uani 1 1 d . . .
C2 C 0.2726(13) 0.8687(6) 0.1017(6) 0.065(3) Uani 1 1 d . . .
H2 H 0.2817 0.9079 0.0554 0.078 Uiso 1 1 calc R . .
C3 C 0.2714(11) 0.8955(6) 0.1798(6) 0.058(2) Uani 1 1 d . . .
H3 H 0.2809 0.9569 0.1992 0.069 Uiso 1 1 calc R . .
C4 C 0.2480(12) 0.8137(6) 0.3202(5) 0.047(2) Uani 1 1 d . . .
H4A H 0.3452 0.7941 0.3411 0.056 Uiso 1 1 calc R . .
H4B H 0.2293 0.8770 0.3403 0.056 Uiso 1 1 calc R . .
C5 C 0.1328(10) 0.7507(6) 0.3539(5) 0.040(2) Uani 1 1 d . . .
C6 C 0.0531(10) 0.7814(7) 0.4235(5) 0.044(2) Uani 1 1 d . . .
H6 H 0.0716 0.8404 0.4465 0.053 Uiso 1 1 calc R . .
C7 C -0.0542(11) 0.7224(8) 0.4581(6) 0.053(3) Uani 1 1 d . . .
H7 H -0.1059 0.7433 0.5049 0.064 Uiso 1 1 calc R . .
C8 C -0.0880(11) 0.6363(8) 0.4277(6) 0.052(3) Uani 1 1 d . . .
H8 H -0.1623 0.5987 0.4510 0.063 Uiso 1 1 calc R . .
C9 C -0.0040(9) 0.6077(7) 0.3591(5) 0.048(2) Uani 1 1 d . . .
H9 H -0.0236 0.5483 0.3372 0.058 Uiso 1 1 calc R . .
C10 C 0.1084(10) 0.6619(6) 0.3204(5) 0.036(2) Uani 1 1 d . . .
C11 C 0.3755(12) 0.5255(8) 0.3126(5) 0.055(3) Uani 1 1 d . . .
C12 C 0.2981(10) 0.4599(6) 0.2656(6) 0.044(2) Uani 1 1 d . . .
C13 C 0.3479(9) 0.4697(6) 0.1795(5) 0.038(2) Uani 1 1 d . . .
C14 C 0.4518(9) 0.5427(6) 0.1756(5) 0.037(2) Uani 1 1 d . . .
C15 C 0.4666(10) 0.5827(6) 0.2593(6) 0.046(2) Uani 1 1 d . . .
C21 C 0.3676(16) 0.5339(9) 0.4061(5) 0.098(5) Uani 1 1 d . . .
H21A H 0.2644 0.5361 0.4232 0.147 Uiso 1 1 calc R . .
H21B H 0.4176 0.5904 0.4234 0.147 Uiso 1 1 calc R . .
H21C H 0.4157 0.4804 0.4311 0.147 Uiso 1 1 calc R . .
C22 C 0.1975(14) 0.3834(7) 0.2977(8) 0.097(5) Uani 1 1 d . . .
H22A H 0.2526 0.3254 0.3008 0.146 Uiso 1 1 calc R . .
H22B H 0.1137 0.3759 0.2607 0.146 Uiso 1 1 calc R . .
H22C H 0.1619 0.4000 0.3523 0.146 Uiso 1 1 calc R . .
C23 C 0.3012(11) 0.4071(7) 0.1104(6) 0.074(3) Uani 1 1 d . . .
H23A H 0.3347 0.4331 0.0584 0.111 Uiso 1 1 calc R . .
H23B H 0.1938 0.4018 0.1099 0.111 Uiso 1 1 calc R . .
H23C H 0.3448 0.3459 0.1181 0.111 Uiso 1 1 calc R . .
C24 C 0.5401(12) 0.5711(10) 0.1005(7) 0.089(4) Uani 1 1 d . . .
H24A H 0.6339 0.5379 0.0999 0.134 Uiso 1 1 calc R . .
H24B H 0.5588 0.6377 0.1023 0.134 Uiso 1 1 calc R . .
H24C H 0.4843 0.5561 0.0511 0.134 Uiso 1 1 calc R . .
C25 C 0.5775(10) 0.6556(8) 0.2840(9) 0.092(4) Uani 1 1 d . . .
H25A H 0.5543 0.6780 0.3389 0.138 Uiso 1 1 calc R . .
H25B H 0.5735 0.7070 0.2452 0.138 Uiso 1 1 calc R . .
H25C H 0.6763 0.6287 0.2837 0.138 Uiso 1 1 calc R . .

loop_
_atom_site_aniso_label
_atom_site_aniso_U_11
_atom_site_aniso_U_22
_atom_site_aniso_U_33
_atom_site_aniso_U_23
_atom_site_aniso_U_13
_atom_site_aniso_U_12
Ir1 0.02546(14) 0.02834(13) 0.02780(12) -0.00107(15) -0.00181(13) 0.00132(14)
I1 0.0349(3) 0.0565(4) 0.0546(3) -0.0046(3) -0.0119(3) -0.0019(3)
N1 0.052(5) 0.043(4) 0.039(4) 0.012(3) 0.004(4) -0.001(4)
C1 0.029(4) 0.033(4) 0.035(4) 0.009(3) 0.000(4) 0.005(4)
C01 0.074(7) 0.089(8) 0.026(4) 0.008(4) 0.001(6) -0.017(8)
N2 0.042(4) 0.028(3) 0.051(3) 0.000(4) -0.003(5) -0.006(4)
C2 0.081(8) 0.037(5) 0.077(7) 0.025(5) -0.006(7) -0.012(6)
C3 0.076(7) 0.030(4) 0.067(5) 0.011(5) -0.007(6) -0.013(6)
C4 0.047(5) 0.050(5) 0.044(4) -0.014(5) -0.006(5) 0.016(6)
C5 0.033(5) 0.046(6) 0.040(5) -0.013(5) -0.005(4) 0.010(4)
C6 0.051(6) 0.050(6) 0.032(4) -0.016(4) -0.002(4) 0.030(5)
C7 0.053(6) 0.064(7) 0.043(5) 0.012(5) 0.012(5) 0.018(5)
C8 0.044(6) 0.059(7) 0.054(6) 0.022(5) 0.016(4) 0.007(5)
C9 0.045(5) 0.060(6) 0.040(4) 0.011(5) 0.007(4) 0.017(5)
C10 0.044(5) 0.033(5) 0.031(4) 0.001(4) 0.001(4) 0.016(4)
C11 0.056(6) 0.075(8) 0.035(5) -0.009(5) -0.010(5) 0.046(6)
C12 0.054(6) 0.028(4) 0.050(5) 0.011(4) 0.008(5) 0.013(4)
C13 0.031(5) 0.039(5) 0.043(5) -0.018(4) 0.002(4) 0.015(4)
C14 0.021(4) 0.049(6) 0.040(5) 0.005(4) 0.002(3) 0.011(4)
C15 0.045(5) 0.032(5) 0.061(5) -0.012(4) -0.030(4) 0.014(4)
C21 0.125(11) 0.135(13) 0.033(5) 0.000(7) -0.010(6) 0.074(10)
C22 0.110(11) 0.043(6) 0.140(11) 0.023(7) 0.051(8) 0.004(6)
C23 0.060(7) 0.075(8) 0.086(7) -0.054(7) -0.013(5) 0.026(6)
C24 0.054(7) 0.112(11) 0.102(8) 0.035(9) 0.026(6) 0.037(7)
C25 0.028(5) 0.072(8) 0.176(12) -0.030(9) -0.026(7) 0.004(5)

loop_
_geom_bond_atom_site_label_1
_geom_bond_atom_site_label_2
_geom_bond_distance
_geom_bond_site_symmetry_2
_geom_bond_publ_flag
Ir1 C1 2.014(7) . ?
Ir1 C10 2.068(8) . ?
Ir1 C15 2.162(8) . ?
Ir1 C11 2.199(8) . ?
Ir1 C12 2.235(8) . ?
Ir1 C14 2.268(8) . ?
Ir1 C13 2.288(8) . ?
Ir1 I1 2.7079(6) . ?
N1 C1 1.360(8) . ?
N1 C2 1.413(10) . ?
N1 C01 1.446(9) . ?
C1 N2 1.358(9) . ?
C01 H01A 0.9600 . ?
C01 H01B 0.9600 . ?
C01 H01C 0.9600 . ?
N2 C3 1.385(10) . ?
N2 C4 1.479(8) . ?
C2 C3 1.309(12) . ?
C2 H2 0.9300 . ?
C3 H3 0.9300 . ?
C4 C5 1.465(13) . ?
C4 H4A 0.9700 . ?
C4 H4B 0.9700 . ?
C5 C10 1.389(11) . ?
C5 C6 1.393(11) . ?
C6 C7 1.387(13) . ?
C6 H6 0.9300 . ?
C7 C8 1.350(13) . ?
C7 H7 0.9300 . ?
C8 C9 1.390(11) . ?
C8 H8 0.9300 . ?
C9 C10 1.408(12) . ?
C9 H9 0.9300 . ?
C11 C12 1.382(13) . ?
C11 C15 1.432(13) . ?
C11 C21 1.506(11) . ?
C12 C13 1.458(11) . ?
C12 C22 1.499(13) . ?
C13 C14 1.392(12) . ?
C13 C23 1.479(11) . ?
C14 C15 1.462(11) . ?
C14 C24 1.495(12) . ?
C15 C25 1.484(13) . ?
C21 H21A 0.9600 . ?
C21 H21B 0.9600 . ?
C21 H21C 0.9600 . ?
C22 H22A 0.9600 . ?
C22 H22B 0.9600 . ?
C22 H22C 0.9600 . ?
C23 H23A 0.9600 . ?
C23 H23B 0.9600 . ?
C23 H23C 0.9600 . ?
C24 H24A 0.9600 . ?
C24 H24B 0.9600 . ?
C24 H24C 0.9600 . ?
C25 H25A 0.9600 . ?
C25 H25B 0.9600 . ?
C25 H25C 0.9600 . ?
